data_9000118
loop_
_publ_author_name
'Haase, D. J.'
'Weiss, E. J.'
'Steinfink, H.'

_publ_section_title
;
 The crystal structure of a hexamethylene-diamine-vermiculite complex
;
_journal_name_full 'American Mineralogist'
_journal_page_first 261
_journal_page_last 270
_journal_volume 48
_journal_year 1963
_chemical_formula_sum 'C12 Mg3 N4 O12 Si4'
_chemical_name_mineral Vermiculite
_space_group_IT_number 5
_symmetry_space_group_name_Hall 'C 2y'
_symmetry_space_group_name_H-M 'C 1 2 1'
_cell_angle_alpha 90
_cell_angle_beta 97.0
_cell_angle_gamma 90
_cell_formula_units_Z 2
_cell_length_a 5.33
_cell_length_b 9.18
_cell_length_c 17.12
_cell_volume 831.427
_database_code_amcsd 0000122
_exptl_crystal_density_diffrn 2.306
_cod_original_formula_sum 'Mg3 Si4 O12 N4 C12'
_cod_database_code 9000118

loop_
_space_group_symop_operation_xyz
x,y,z
1/2+x,1/2+y,z
-x,y,-z
1/2-x,1/2+y,-z

loop_
_atom_site_label
_atom_site_fract_x
_atom_site_fract_y
_atom_site_fract_z
_atom_site_type_symbol
_atom_site_attached_hydrogens
Mg1 0.00000 0.00000 0.00000 Mg 0
Mg2 0.00000 0.33300 0.00000 Mg 0
Mg3 0.00000 0.66700 0.00000 Mg 0
Si1 0.39670 0.99200 0.16070 Si 0
Si2 0.39670 0.33300 0.16070 Si 0
Ob1 0.35790 0.99200 0.06240 O 0
Ob2 0.35790 0.34800 0.06240 O 0
Ob3 0.35790 0.66170 0.06240 O 0
O1 0.43220 0.17750 0.17750 O 0
O2 0.14820 0.40400 0.19600 O 0
O3 0.14820 0.92900 0.19600 O 0
N1 0.32000 0.16000 0.33000 N 0
C1 0.15000 0.18750 0.39250 C 0
C2 0.13000 0.34750 0.40350 C 0
C3 -0.04000 0.37500 0.46900 C 0
C4 -0.06000 0.53500 0.48000 C 0
C5 -0.23000 0.56250 0.54550 C 0
C6 0.75000 0.72250 0.55650 C 0
N2 -0.42000 0.75000 0.61900 N 0

loop_
_cod_changelog_entry_id
_cod_changelog_entry_author
_cod_changelog_entry_date
_cod_changelog_entry_text
1
;cod-tools version 3.8.0
Id: cif_guess_AMCSD_atom_types 9581 2023-05-17 12:35:41Z saulius
;
2023-05-18T08:38:39+03:00
;Derived atom types and hydrogen counts
from atom names that follow the AMCSD naming convention
(Wat == water, O-H == hydroxyl).
;
2
;cod-tools version 3.10.1
Id: cif_fix_AMCSD_atom_labels 10224 2024-08-07 11:09:31Z saulius
;
2024-08-07T19:38:01+03:00
;Changed the following '_atom_site_label' values:
the first duplicated label 'Ob'  converted to 'Ob1'
duplicated label 'Ob' at index 6 converted to 'Ob2'
duplicated label 'Ob' at index 7 converted to 'Ob3'
;

loop_
_cod_related_entry_id
_cod_related_entry_database
_cod_related_entry_code
1 AMCSD 0000122
